data_2007284
loop_
_publ_author_name
'Aliya K. Nurtaeva'
'Elizabeth M. Holt'

_publ_section_title
;
 (15-Crown-5)caesium Dicopper(I) Triiodide, (15-Crown-5)potassium
 Dicopper(I) Triiodide and (15-Crown-5)rubidium Dicopper(I) Triiodide
;
_journal_issue 5
_journal_name_full 'Acta Crystallographica Section C'
_journal_page_first 594
_journal_page_last 597
_journal_paper_doi 10.1107/S0108270197017502
_journal_volume 54
_journal_year 1998
_chemical_formula_moiety '[Cs(C10 H20 O5)][Cu2 I3]'
_chemical_formula_sum 'C10 H20 Cs Cu2 I3 O5'
_chemical_formula_weight 861.0
_chemical_name_systematic '  Cesium 15-crown-5  Dicopper(I) Triiodide'
_space_group_IT_number 15
_symmetry_cell_setting monoclinic
_symmetry_space_group_name_Hall '-C 2yc'
_symmetry_space_group_name_H-M 'C 1 2/c 1'
_cell_angle_alpha 90.0
_cell_angle_beta 120.36(7)
_cell_angle_gamma 90.0
_cell_formula_units_Z 8
_cell_length_a 25.19(3)
_cell_length_b 11.177(12)
_cell_length_c 16.86(3)
_cell_measurement_reflns_used 25
_cell_measurement_temperature 301
_cell_measurement_theta_max 11.491
_cell_measurement_theta_min 2.855
_cell_volume 4096(10)
_computing_cell_refinement XSCANS
_computing_data_collection 'XSCANS (Siemens, 1991)'
_computing_data_reduction XSCANS
_computing_molecular_graphics 'XP (Siemens, 1990)'
_computing_structure_refinement SHELXS86
_computing_structure_solution 'SHELXS86 (Sheldrick, 1990)'
_diffrn_ambient_temperature 298
_diffrn_measurement_device_type 'Syntex P4 four-circle diffractometer'
_diffrn_measurement_method \q/2\q
_diffrn_radiation_monochromator 'highly oriented graphite crystal'
_diffrn_radiation_source 'fine-focus sealed tube'
_diffrn_radiation_type 'Mo K\a'
_diffrn_radiation_wavelength 0.71073
_diffrn_reflns_av_R_equivalents 0.060
_diffrn_reflns_limit_h_max 35
_diffrn_reflns_limit_h_min -1
_diffrn_reflns_limit_k_max 15
_diffrn_reflns_limit_k_min -1
_diffrn_reflns_limit_l_max 20
_diffrn_reflns_limit_l_min -23
_diffrn_reflns_number 6938
_diffrn_reflns_theta_max 30.0
_diffrn_reflns_theta_min 1.75
_diffrn_standards_decay_% 0.0001
_diffrn_standards_interval_time '97 reflections'
_diffrn_standards_number 3
_exptl_absorpt_coefficient_mu 8.380
_exptl_absorpt_correction_T_max 0.43
_exptl_absorpt_correction_T_min 0.11
_exptl_absorpt_correction_type psi-scan
_exptl_absorpt_process_details '(Sheldrick, 1990)'
_exptl_crystal_colour colorless
_exptl_crystal_density_diffrn 2.798
_exptl_crystal_density_method none
_exptl_crystal_description rhombohedron
_exptl_crystal_F_000 3136
_exptl_crystal_size_max 0.2
_exptl_crystal_size_mid 0.15
_exptl_crystal_size_min 0.1
_refine_diff_density_max 0.95
_refine_diff_density_min -1.19
_refine_ls_extinction_method none
_refine_ls_goodness_of_fit_ref 1.36
_refine_ls_hydrogen_treatment constr
_refine_ls_matrix_type full
_refine_ls_number_parameters 191
_refine_ls_number_reflns 5956
_refine_ls_R_factor_gt 0.0595
_refine_ls_shift/esd_mean 0.055
_refine_ls_shift/su_max 0.068
_refine_ls_structure_factor_coef F
_refine_ls_weighting_details 'w = 1/[\s^2^(F)+ 0.0008F^2^]'
_refine_ls_weighting_scheme sigma
_refine_ls_wR_factor_ref 0.0685
_reflns_number_gt 1978
_reflns_number_total 5956
_reflns_threshold_expression F>6.0\s(F)
_cod_data_source_file sx1047.cif
_cod_data_source_block I
_cod_original_sg_symbol_H-M 'C 2/c'
_cod_original_formula_sum 'C10 H20 Cs1 Cu2 I3 O5'
_cod_database_code 2007284

loop_
_symmetry_equiv_pos_as_xyz
x,y,z
-x,-y,-z
-x,y,1/2-z
x,-y,1/2+z
1/2+x,1/2+y,z
1/2-x,1/2-y,-z
1/2-x,1/2+y,1/2-z
1/2+x,1/2-y,1/2+z

loop_
_atom_site_label
_atom_site_fract_x
_atom_site_fract_y
_atom_site_fract_z
_atom_site_U_iso_or_equiv
_atom_site_adp_type
_atom_site_calc_flag
_atom_site_calc_attached_atom
I(1) .45680(10) -.24000(10) .09800(10) .0470(10) Uani d .
I(2) .59030(10) .02770(10) .25440(10) .0470(10) Uani d .
I(3) .42850(10) .11910(10) .00700(10) .0530(10) Uani d .
Cu(1) .4622(2) -.0231(3) .1583(3) .091(2) Uani d .
Cu(2) .5129(2) -.0641(3) .0711(3) .098(3) Uani d .
Cs(1) .37420(10) -.30820(10) .22590(10) .0600(10) Uani d .
O(1) .2374(8) -.342(2) .0994(14) .089(10) Uani d .
C(2) .2014(12) -.365(4) .144(3) .12(2) Uani d .
H(2A) .1591 -.3441 .1037 .080 Uiso calc R
H(2B) .2035 -.4484 .1592 .080 Uiso calc R
C(3) .226(2) -.300(4) .216(4) .15(3) Uani d .
H(3A) .1976 -.3025 .2388 .080 Uiso calc R
H(3B) .2270 -.2192 .1988 .080 Uiso calc R
O(4) .2804(11) -.327(2) .287(2) .107(13) Uani d .
C(5) .286(2) -.419(4) .343(3) .13(3) Uani d .
H(5A) .2690 -.3948 .3808 .080 Uiso calc R
H(5B) .2619 -.4857 .3066 .080 Uiso calc R
C(6) .344(2) -.454(4) .398(2) .13(3) Uani d .
H(6A) .3458 -.5057 .4458 .080 Uiso calc R
H(6B) .3695 -.3864 .4275 .080 Uiso calc R
O(7) .3654(10) -.518(2) .3473(13) .096(11) Uani d .
C(8) .4271(12) -.542(3) .390(2) .11(2) Uani d .
H(8A) .4500 -.4687 .4006 .080 Uiso calc R
H(8B) .4408 -.5809 .4473 .080 Uiso calc R
C(9) .4359(12) -.624(3) .323(2) .084(15) Uani d .
H(9A) .4062 -.6874 .3012 .080 Uiso calc R
H(9B) .4764 -.6584 .3542 .080 Uiso calc R
O(10) .4280(8) -.552(2) .250(2) .088(11) Uani d .
C(11) .410(2) -.623(3) .171(3) .11(2) Uani d .
H(11A) .4247 -.5869 .1343 .080 Uiso calc R
H(11B) .4281 -.7002 .1898 .080 Uiso calc R
C(12) .3437(15) -.637(2) .116(2) .09(2) Uani d .
H(12A) .3288 -.6782 .1510 .080 Uiso calc R
H(12B) .3344 -.6858 .0636 .080 Uiso calc R
O(13) .3129(9) -.527(2) .0855(12) .078(10) Uani d .
C(14) .2507(12) -.533(3) .045(2) .084(15) Uani d .
H(14A) .2347 -.5802 -.0097 .080 Uiso calc R
H(14B) .2400 -.5720 .0859 .080 Uiso calc R
C(15) .2237(14) -.420(4) .022(2) .11(2) Uani d .
H(15B) .1799 -.4309 -.0131 .080 Uiso calc R
H(15A) .2359 -.3802 -.0166 .080 Uiso calc R

loop_
_atom_site_aniso_label
_atom_site_aniso_U_11
_atom_site_aniso_U_22
_atom_site_aniso_U_33
_atom_site_aniso_U_12
_atom_site_aniso_U_13
_atom_site_aniso_U_23
I(1) .0650(10) .0330(10) .0460(10) -.0050(10) .0300(10) -.0050(10)
I(2) .0620(10) .0370(10) .0460(10) -.0100(10) .0310(10) -.0020(10)
I(3) .0720(10) .0420(10) .0520(10) .0150(10) .0380(10) .0100(10)
Cu(1) .148(3) .064(2) .109(3) -.010(2) .100(2) -.022(2)
Cu(2) .160(3) .063(2) .140(3) .023(2) .125(3) .027(2)
Cs(1) .0620(10) .0410(10) .0740(10) -.0090(10) .0330(10) .0120(10)
O(1) .064(11) .088(14) .092(14) -.002(10) .023(10) .002(11)
C(2) .043(15) .16(4) .16(3) -.01(2) .04(2) -.02(3)
C(3) .10(3) .12(3) .23(5) .03(3) .09(4) -.03(4)
O(4) .12(2) .10(2) .103(15) .032(15) .054(14) .009(14)
C(5) .16(4) .11(3) .16(4) .00(3) .10(3) .04(3)
C(6) .07(2) .13(3) .05(2) -.03(2) -.012(14) .05(2)
O(7) .111(15) .092(15) .077(12) -.023(12) .041(12) -.020(12)
C(8) .07(2) .13(3) .05(2) -.03(2) -.012(14) .05(2)
C(9) .08(2) .10(2) .06(2) .03(2) .027(14) .03(2)
O(10) .092(13) .057(12) .115(15) .016(10) .053(12) .036(12)
C(11) .13(3) .09(3) .15(3) .05(2) .09(3) .03(2)
C(12) .14(3) .06(2) .10(2) .02(2) .09(2) .00(2)
O(13) .106(14) .059(12) .082(12) -.005(11) .057(11) .002(10)
C(14) .07(2) .12(3) .06(2) 0(2) .030(10) .00(2)
C(15) .10(2) .17(4) .045(15) .01(3) .015(15) .03(2)

loop_
_atom_type_symbol
_atom_type_scat_dispersion_real
_atom_type_scat_dispersion_imag
_atom_type_scat_source
C 0.002 0.002 'International Tables Vol C Tables 4.2.6.8 and 6.1.1.4'
H 0.0 0.0 'International Tables Vol C Tables 4.2.6.8 and 6.1.1.4'
Cs -0.644 2.119 'International Tables Vol C Tables 4.2.6.8 and 6.1.1.4'
Cu 0.263 1.266 'International Tables Vol C Tables 4.2.6.8 and 6.1.1.4'
I -0.726 1.812 'International Tables Vol C Tables 4.2.6.8 and 6.1.1.4'
O 0.008 0.006 'International Tables Vol C Tables 4.2.6.8 and 6.1.1.4'

loop_
_geom_angle_atom_site_label_1
_geom_angle_atom_site_label_2
_geom_angle_atom_site_label_3
_geom_angle_site_symmetry_3
_geom_angle
_geom_angle_publ_flag
Cu(1) I(1) Cu(2) . 55.8(2) no
Cu(1) I(2) Cu(2) . 50.2(2) no
Cu(1) I(2) Cu(1) 3_655 60.1(2) no
Cu(2) I(2) Cu(1) 3_655 106.2(2) no
Cu(1) I(3) Cu(2) . 52.4(2) no
Cu(1) I(3) Cu(2) 2_655 111.0(2) no
Cu(2) I(3) Cu(2) 2_655 58.6(2) no
I(1) Cu(1) I(2) . 103.1(2) no
I(1) Cu(1) I(3) . 104.2(2) no
I(2) Cu(1) I(3) . 98.2(2) no
I(1) Cu(1) I(2) 3_655 120.3(2) no
I(2) Cu(1) I(2) 3_655 114.0(2) no
I(3) Cu(1) I(2) 3_655 114.2(2) no
I(1) Cu(2) I(2) . 102.5(2) no
I(1) Cu(2) I(3) . 104.6(2) no
I(2) Cu(2) I(3) . 97.2(2) no
I(1) Cu(2) I(3) 2_655 115.1(2) no
I(2) Cu(2) I(3) 2_655 113.1(2) no
I(3) Cu(2) I(3) 2_655 121.4(2) no
C(2) O(1) C(15) . 115(2) no
O(1) C(2) C(3) . 105(4) no
C(2) C(3) O(4) . 121(4) no
C(3) O(4) C(5) . 120(4) no
O(4) C(5) C(6) . 114(4) no
C(5) C(6) O(7) . 110(3) no
C(6) O(7) C(8) . 118(2) no
O(7) C(8) C(9) . 106(2) no
C(8) C(9) O(10) . 106(2) no
C(9) O(10) C(11) . 110(2) no
O(10) C(11) C(12) . 113(4) no
C(11) C(12) O(13) . 112(2) no
C(12) O(13) C(14) . 115(2) no
O(13) C(14) C(15) . 112(3) no
O(1) C(15) C(14) . 116(2) no

loop_
_geom_bond_atom_site_label_1
_geom_bond_atom_site_label_2
_geom_bond_site_symmetry_1
_geom_bond_site_symmetry_2
_geom_bond_distance
_geom_bond_publ_flag
I(1) Cu(1) . . 2.607(6) yes
I(1) Cu(2) . . 2.590(6) yes
I(2) Cu(1) . . 2.843(6) yes
I(2) Cu(2) . . 2.882(6) yes
I(2) Cu(1) . 3_655 2.491(7) yes
I(3) Cu(1) . . 2.751(6) yes
I(3) Cu(2) . . 2.750(6) yes
I(3) Cu(2) . 2_655 2.502(7) yes
Cu(1) Cu(2) . . 2.430(9) yes
Cu(1) Cu(1) . 3_655 2.690(8) yes
Cu(2) Cu(2) . 2_655 2.579(10) yes
Cs(1) O(1) . . 3.02(2) no
Cs(1) O(4) . . 3.03(3) no
Cs(1) O(7) . . 3.19(2) no
Cs(1) O(10) . . 2.98(2) no
Cs(1) O(13) . . 3.21(2) no
Cs(1) I(1) . 3_655 3.838(6) yes
Cs(1) I(2) . 3_655 3.834(6) yes
Cs(1) I(1) . . 3.755(6) yes
O(1) C(2) . . 1.46(5) no
O(1) C(15) . . 1.46(4) no
C(2) C(3) . . 1.28(6) no
C(3) O(4) . . 1.32(4) no
O(4) C(5) . . 1.36(6) no
C(5) C(6) . . 1.33(6) no
C(6) O(7) . . 1.42(6) no
O(7) C(8) . . 1.37(4) no
C(8) C(9) . . 1.55(5) no
C(9) O(10) . . 1.40(4) no
O(10) C(11) . . 1.42(5) no
C(11) C(12) . . 1.44(5) no
C(12) O(13) . . 1.40(3) no
O(13) C(14) . . 1.36(4) no
C(14) C(15) . . 1.39(5) no
